data_7713632
loop_
_publ_author_name
'Lin, Chuhao'
'Jin, Yujie'
'Sun, Jizeng'
'Ye, Zehua'
'Chen, Tao'
'Liu, Jiyong'
'Duttwyler, Simon'

_publ_section_title
;
 Regioselective B2--6 penta-iodination of the [CB11H12]-- monocarborane
 cluster by palladium catalysis
;
_journal_name_full 'Dalton Transactions'
_journal_paper_doi 10.1039/D3DT02275G
_journal_year 2023
_chemical_formula_moiety 'C7 H11 B11 I5, C8 H20 N'
_chemical_formula_sum 'C15 H31 B11 I5 N'
_chemical_formula_weight 978.82
_space_group_crystal_system triclinic
_space_group_IT_number 2
_space_group_name_Hall '-P 1'
_space_group_name_H-M_alt 'P -1'
_atom_sites_solution_hydrogens geom
_atom_sites_solution_primary dual
_audit_creation_date 2022-11-04
_audit_creation_method
;
Olex2 1.5
(compiled 2022.04.07 svn.rca3783a0 for OlexSys, GUI svn.r6498)
;
_audit_update_record
;
2023-03-09 deposited with the CCDC.	2023-07-26 downloaded from the CCDC.
;
_cell_angle_alpha 100.782(2)
_cell_angle_beta 98.898(2)
_cell_angle_gamma 94.691(2)
_cell_formula_units_Z 2
_cell_length_a 9.8044(5)
_cell_length_b 11.8241(6)
_cell_length_c 13.6777(7)
_cell_measurement_reflns_used 9768
_cell_measurement_temperature 296.15
_cell_measurement_theta_max 27.10
_cell_measurement_theta_min 2.39
_cell_volume 1528.85(14)
_computing_cell_refinement 'SAINT V8.40B (Bruker Nano, Inc., 2019)'
_computing_data_collection 'Bruker Instrument Service vV6.2.14'
_computing_data_reduction 'SAINT V8.40B (Bruker Nano, Inc., 2019)'
_computing_molecular_graphics 'Olex2 1.5 (Dolomanov et al., 2009)'
_computing_publication_material 'Olex2 1.5 (Dolomanov et al., 2009)'
_computing_structure_refinement 'SHELXL 2018/3 (Sheldrick, 2015)'
_computing_structure_solution 'SHELXT 2018/2 (Sheldrick, 2018)'
_diffrn_ambient_temperature 296.15
_diffrn_measured_fraction_theta_full 0.999
_diffrn_measured_fraction_theta_max 0.999
_diffrn_measurement_device_type 'zju Bruker D8 Venture'
_diffrn_measurement_method '\f and \w scans'
_diffrn_radiation_type MoK\a
_diffrn_radiation_wavelength 0.71073
_diffrn_reflns_av_R_equivalents 0.0338
_diffrn_reflns_av_unetI/netI 0.0216
_diffrn_reflns_Laue_measured_fraction_full 0.999
_diffrn_reflns_Laue_measured_fraction_max 0.999
_diffrn_reflns_limit_h_max 12
_diffrn_reflns_limit_h_min -12
_diffrn_reflns_limit_k_max 15
_diffrn_reflns_limit_k_min -15
_diffrn_reflns_limit_l_max 17
_diffrn_reflns_limit_l_min -17
_diffrn_reflns_number 53432
_diffrn_reflns_point_group_measured_fraction_full 0.999
_diffrn_reflns_point_group_measured_fraction_max 0.999
_diffrn_reflns_theta_full 25.242
_diffrn_reflns_theta_max 27.124
_diffrn_reflns_theta_min 2.093
_diffrn_source_current 1.4
_diffrn_source_power 0.07
_diffrn_source_voltage 50.0
_diffrn_standards_number 0
_exptl_absorpt_coefficient_mu 5.093
_exptl_absorpt_correction_T_max 0.7455
_exptl_absorpt_correction_T_min 0.4981
_exptl_absorpt_correction_type multi-scan
_exptl_absorpt_process_details
;
SADABS-2016/2 (Bruker,2016/2) was used for absorption correction.
wR2(int) was 0.1014 before and 0.0520 after correction.
The Ratio of minimum to maximum transmission is 0.6681.
The \l/2 correction factor is Not present.
;
_exptl_crystal_colour colourless
_exptl_crystal_colour_primary colourless
_exptl_crystal_density_diffrn 2.126
_exptl_crystal_description block
_exptl_crystal_F_000 896
_exptl_crystal_size_max 0.42
_exptl_crystal_size_mid 0.35
_exptl_crystal_size_min 0.13
_refine_diff_density_max 1.406
_refine_diff_density_min -1.641
_refine_diff_density_rms 0.100
_refine_ls_extinction_method none
_refine_ls_goodness_of_fit_ref 1.026
_refine_ls_hydrogen_treatment constr
_refine_ls_matrix_type full
_refine_ls_number_parameters 293
_refine_ls_number_reflns 6760
_refine_ls_number_restraints 0
_refine_ls_restrained_S_all 1.026
_refine_ls_R_factor_all 0.0363
_refine_ls_R_factor_gt 0.0329
_refine_ls_shift/su_max 0.001
_refine_ls_shift/su_mean 0.000
_refine_ls_structure_factor_coef Fsqd
_refine_ls_weighting_details 'w=1/[\s^2^(Fo^2^)+(0.0205P)^2^+4.5972P] where P=(Fo^2^+2Fc^2^)/3'
_refine_ls_weighting_scheme calc
_refine_ls_wR_factor_gt 0.0720
_refine_ls_wR_factor_ref 0.0742
_reflns_Friedel_coverage 0.000
_reflns_number_gt 6176
_reflns_number_total 6760
_reflns_threshold_expression 'I > 2\s(I)'
_cod_data_source_file d3dt02275g2.cif
_cod_data_source_block mo_221102_lch_12_ph_0m
_cod_database_code 7713632
_shelx_shelxl_version_number 2018/3
_shelx_space_group_comment
;
The symmetry employed for this shelxl refinement is uniquely defined
by the following loop, which should always be used as a source of
symmetry information in preference to the above space-group names.
They are only intended as comments.
;
_shelx_estimated_absorpt_t_max 0.557
_shelx_estimated_absorpt_t_min 0.224
_olex2_refinement_description
;
1. Fixed Uiso
 At 1.2 times of:
  All B(H) groups, All C(H) groups, All C(H,H) groups
 At 1.5 times of:
  All C(H,H,H) groups
2.a Secondary CH2 refined with riding coordinates:
 C8(H8A,H8B), C10(H10A,H10B), C12(H12A,H12B), C14(H14A,H14B)
2.b Aromatic/amide H refined with riding coordinates:
 C3(H3), C7(H7A), C5(H5), C4(H4), C6(H6A)
2.c Idealised Me refined as rotating group:
 C9(H9A,H9B,H9C), C11(H11A,H11B,H11C), C13(H13A,H13B,H13C), C15(H15A,H15B,H15C)
2.d Boron cage BH refined with riding coordinates:
 C1(H1), B10(H10), B6(H6), B9(H9), B7(H7), B8(H8)
;
_olex2_submission_special_instructions 'No special instructions were received'

loop_
_space_group_symop_operation_xyz
'x, y, z'
'-x, -y, -z'

loop_
_atom_site_label
_atom_site_type_symbol
_atom_site_fract_x
_atom_site_fract_y
_atom_site_fract_z
_atom_site_U_iso_or_equiv
_atom_site_adp_type
_atom_site_occupancy
_atom_site_site_symmetry_order
_atom_site_calc_flag
_atom_site_refinement_flags_posn
_atom_site_refinement_flags_adp
_atom_site_refinement_flags_occupancy
_atom_site_disorder_assembly
_atom_site_disorder_group
I5 I 0.12259(3) 0.95212(2) 0.20782(3) 0.05781(9) Uani 1 1 d . . . . .
I1 I 0.48714(4) 0.93533(3) 0.11788(3) 0.06357(10) Uani 1 1 d . . . . .
I4 I 0.15885(4) 0.86671(3) 0.47378(3) 0.06774(10) Uani 1 1 d . . . . .
I2 I 0.74870(3) 0.82410(3) 0.32152(3) 0.07428(12) Uani 1 1 d . . . . .
I3 I 0.54330(4) 0.78735(3) 0.54884(3) 0.07398(12) Uani 1 1 d . . . . .
N1 N -0.1577(3) 0.3329(3) 0.2441(3) 0.0449(7) Uani 1 1 d . . . . .
C1 C 0.4042(4) 0.8507(3) 0.3262(3) 0.0384(8) Uani 1 1 d . . . . .
H1 H 0.437788 0.941316 0.364452 0.046 Uiso 1 1 calc R U . . .
C2 C 0.2636(4) 0.4509(3) 0.1557(3) 0.0411(8) Uani 1 1 d . . . . .
B10 B 0.1830(4) 0.6785(3) 0.2497(3) 0.0365(8) Uani 1 1 d . . . . .
H10 H 0.070638 0.650611 0.235232 0.044 Uiso 1 1 calc R U . . .
B5 B 0.2498(4) 0.8195(3) 0.2415(3) 0.0356(8) Uani 1 1 d . . . . .
B6 B 0.2745(4) 0.6989(3) 0.1509(3) 0.0364(8) Uani 1 1 d . . . . .
H6 H 0.221218 0.684339 0.071907 0.044 Uiso 1 1 calc R U . . .
C3 C 0.3158(4) 0.3601(3) 0.1964(4) 0.0548(11) Uani 1 1 d . . . . .
H3 H 0.370624 0.376216 0.260339 0.066 Uiso 1 1 calc R U . . .
C8 C -0.0012(5) 0.3474(5) 0.2721(4) 0.0599(12) Uani 1 1 d . . . . .
H8A H 0.030674 0.429455 0.293712 0.072 Uiso 1 1 calc R U . . .
H8B H 0.037118 0.318923 0.212107 0.072 Uiso 1 1 calc R U . . .
B9 B 0.2986(5) 0.6321(4) 0.3438(3) 0.0400(9) Uani 1 1 d . . . . .
H9 H 0.261325 0.574039 0.390661 0.048 Uiso 1 1 calc R U . . .
B1 B 0.4133(5) 0.8110(3) 0.2008(3) 0.0384(9) Uani 1 1 d . . . . .
C10 C -0.2139(6) 0.2075(5) 0.2108(5) 0.0703(14) Uani 1 1 d . . . . .
H10A H -0.314447 0.201778 0.194945 0.084 Uiso 1 1 calc R U . . .
H10B H -0.190108 0.168700 0.266566 0.084 Uiso 1 1 calc R U . . .
B7 B 0.4475(4) 0.6645(4) 0.1825(4) 0.0396(9) Uani 1 1 d . . . . .
H7 H 0.506366 0.627582 0.124271 0.048 Uiso 1 1 calc R U . . .
C9 C 0.0566(6) 0.2861(6) 0.3546(4) 0.0770(16) Uani 1 1 d . . . . .
H9A H 0.029940 0.204153 0.332905 0.116 Uiso 1 1 calc R U . . .
H9B H 0.020391 0.313941 0.414828 0.116 Uiso 1 1 calc R U . . .
H9C H 0.156136 0.301244 0.368308 0.116 Uiso 1 1 calc R U . . .
B8 B 0.4624(5) 0.6236(4) 0.3023(4) 0.0412(9) Uani 1 1 d . . . . .
H8 H 0.531448 0.559675 0.322405 0.049 Uiso 1 1 calc R U . . .
B2 B 0.5298(4) 0.7637(4) 0.2933(4) 0.0430(10) Uani 1 1 d . . . . .
B3 B 0.4379(5) 0.7441(4) 0.3928(3) 0.0424(9) Uani 1 1 d . . . . .
C7 C 0.1775(6) 0.4216(4) 0.0616(4) 0.0608(12) Uani 1 1 d . . . . .
H7A H 0.139061 0.479817 0.033069 0.073 Uiso 1 1 calc R U . . .
B11 B 0.3051(4) 0.5813(3) 0.2129(3) 0.0358(8) Uani 1 1 d . . . . .
B4 B 0.2649(5) 0.7780(4) 0.3607(3) 0.0386(9) Uani 1 1 d . . . . .
C12 C -0.1924(5) 0.4005(5) 0.1618(4) 0.0603(12) Uani 1 1 d . . . . .
H12A H -0.156027 0.481099 0.188179 0.072 Uiso 1 1 calc R U . . .
H12B H -0.144748 0.371889 0.106598 0.072 Uiso 1 1 calc R U . . .
C5 C 0.2043(8) 0.2199(4) 0.0508(6) 0.087(2) Uani 1 1 d . . . . .
H5 H 0.185811 0.143451 0.015617 0.105 Uiso 1 1 calc R U . . .
C4 C 0.2872(6) 0.2462(4) 0.1433(6) 0.0754(17) Uani 1 1 d . . . . .
H4 H 0.325178 0.187354 0.171148 0.090 Uiso 1 1 calc R U . . .
C6 C 0.1477(7) 0.3072(5) 0.0094(5) 0.0838(18) Uani 1 1 d . . . . .
H6A H 0.089684 0.289442 -0.053258 0.101 Uiso 1 1 calc R U . . .
C11 C -0.1600(6) 0.1436(5) 0.1185(5) 0.0811(17) Uani 1 1 d . . . . .
H11A H -0.192932 0.174939 0.060496 0.122 Uiso 1 1 calc R U . . .
H11B H -0.193105 0.062614 0.105876 0.122 Uiso 1 1 calc R U . . .
H11C H -0.060234 0.153212 0.131438 0.122 Uiso 1 1 calc R U . . .
C13 C -0.3450(6) 0.3949(6) 0.1200(4) 0.0760(16) Uani 1 1 d . . . . .
H13A H -0.356749 0.436941 0.066260 0.114 Uiso 1 1 calc R U . . .
H13B H -0.392499 0.428608 0.172691 0.114 Uiso 1 1 calc R U . . .
H13C H -0.382893 0.315455 0.094566 0.114 Uiso 1 1 calc R U . . .
C14 C -0.2237(6) 0.3805(5) 0.3360(4) 0.0672(13) Uani 1 1 d . . . . .
H14A H -0.323515 0.374296 0.314628 0.081 Uiso 1 1 calc R U . . .
H14B H -0.205789 0.332149 0.385505 0.081 Uiso 1 1 calc R U . . .
C15 C -0.1724(8) 0.5040(6) 0.3861(5) 0.096(2) Uani 1 1 d . . . . .
H15A H -0.190781 0.553109 0.338165 0.144 Uiso 1 1 calc R U . . .
H15B H -0.074250 0.510807 0.410269 0.144 Uiso 1 1 calc R U . . .
H15C H -0.219541 0.527172 0.441863 0.144 Uiso 1 1 calc R U . . .

loop_
_atom_site_aniso_label
_atom_site_aniso_U_11
_atom_site_aniso_U_22
_atom_site_aniso_U_33
_atom_site_aniso_U_23
_atom_site_aniso_U_13
_atom_site_aniso_U_12
I5 0.06193(18) 0.03955(14) 0.0749(2) 0.01919(13) 0.00461(15) 0.01962(12)
I1 0.0764(2) 0.04795(16) 0.0736(2) 0.02718(15) 0.02523(17) -0.00853(14)
I4 0.0839(2) 0.0716(2) 0.05440(18) 0.00870(15) 0.02956(17) 0.02371(18)
I2 0.03620(15) 0.0634(2) 0.1118(3) 0.00313(19) 0.00212(16) -0.00722(13)
I3 0.0843(2) 0.0772(2) 0.04911(18) 0.01189(16) -0.02026(16) 0.00594(18)
N1 0.0391(17) 0.0498(19) 0.0491(19) 0.0144(15) 0.0124(14) 0.0055(14)
C1 0.0409(19) 0.0292(17) 0.043(2) 0.0060(14) 0.0026(15) 0.0008(14)
C2 0.0402(19) 0.0294(17) 0.056(2) 0.0095(16) 0.0155(17) 0.0005(14)
B10 0.036(2) 0.0316(19) 0.042(2) 0.0105(16) 0.0050(16) 0.0025(15)
B5 0.038(2) 0.0279(18) 0.041(2) 0.0102(16) 0.0032(16) 0.0045(15)
B6 0.041(2) 0.0311(19) 0.038(2) 0.0091(16) 0.0060(17) 0.0028(16)
C3 0.043(2) 0.0320(19) 0.091(3) 0.017(2) 0.013(2) 0.0036(16)
C8 0.044(2) 0.068(3) 0.068(3) 0.017(2) 0.009(2) 0.001(2)
B9 0.047(2) 0.0320(19) 0.043(2) 0.0151(17) 0.0055(18) 0.0037(17)
B1 0.042(2) 0.0295(19) 0.045(2) 0.0115(17) 0.0106(18) -0.0009(16)
C10 0.058(3) 0.056(3) 0.097(4) 0.016(3) 0.015(3) -0.003(2)
B7 0.038(2) 0.032(2) 0.049(2) 0.0088(17) 0.0098(18) 0.0024(16)
C9 0.063(3) 0.099(4) 0.071(3) 0.020(3) 0.004(3) 0.028(3)
B8 0.039(2) 0.032(2) 0.052(2) 0.0111(18) 0.0006(18) 0.0059(16)
B2 0.033(2) 0.037(2) 0.057(3) 0.0092(19) 0.0043(18) 0.0004(16)
B3 0.047(2) 0.038(2) 0.040(2) 0.0104(18) -0.0031(18) 0.0042(18)
C7 0.081(3) 0.041(2) 0.054(3) 0.0072(19) 0.003(2) -0.011(2)
B11 0.0359(19) 0.0287(18) 0.045(2) 0.0120(16) 0.0073(17) 0.0035(15)
B4 0.044(2) 0.034(2) 0.039(2) 0.0075(16) 0.0085(17) 0.0051(17)
C12 0.066(3) 0.064(3) 0.057(3) 0.019(2) 0.017(2) 0.013(2)
C5 0.109(5) 0.033(2) 0.115(5) -0.013(3) 0.046(4) -0.006(3)
C4 0.066(3) 0.031(2) 0.134(6) 0.014(3) 0.033(3) 0.008(2)
C6 0.110(5) 0.058(3) 0.067(3) -0.010(3) 0.012(3) -0.023(3)
C11 0.076(4) 0.062(3) 0.092(4) -0.009(3) 0.000(3) 0.017(3)
C13 0.067(3) 0.104(4) 0.063(3) 0.019(3) 0.012(3) 0.040(3)
C14 0.066(3) 0.087(4) 0.057(3) 0.022(3) 0.021(2) 0.025(3)
C15 0.107(5) 0.095(5) 0.075(4) -0.014(3) -0.001(4) 0.045(4)

loop_
_atom_type_symbol
_atom_type_description
_atom_type_scat_dispersion_real
_atom_type_scat_dispersion_imag
_atom_type_scat_source
C C 0.0033 0.0016 'International Tables Vol C Tables 4.2.6.8 and 6.1.1.4'
H H 0.0000 0.0000 'International Tables Vol C Tables 4.2.6.8 and 6.1.1.4'
B B 0.0013 0.0007 'International Tables Vol C Tables 4.2.6.8 and 6.1.1.4'
I I -0.4742 1.8119 'International Tables Vol C Tables 4.2.6.8 and 6.1.1.4'
N N 0.0061 0.0033 'International Tables Vol C Tables 4.2.6.8 and 6.1.1.4'

loop_
_geom_angle_atom_site_label_1
_geom_angle_atom_site_label_2
_geom_angle_atom_site_label_3
_geom_angle
_geom_angle_site_symmetry_1
_geom_angle_site_symmetry_3
_geom_angle_publ_flag
C8 N1 C12 106.4(3) . . ?
C8 N1 C14 110.6(4) . . ?
C10 N1 C8 111.2(4) . . ?
C10 N1 C12 112.1(4) . . ?
C10 N1 C14 106.3(4) . . ?
C12 N1 C14 110.3(3) . . ?
B5 C1 H1 118.5 . . ?
B5 C1 B2 113.6(3) . . ?
B5 C1 B4 61.9(2) . . ?
B1 C1 H1 118.5 . . ?
B1 C1 B5 62.4(2) . . ?
B1 C1 B2 62.1(3) . . ?
B1 C1 B3 113.6(3) . . ?
B1 C1 B4 113.5(3) . . ?
B2 C1 H1 118.3 . . ?
B2 C1 B4 113.8(3) . . ?
B3 C1 H1 118.3 . . ?
B3 C1 B5 113.4(3) . . ?
B3 C1 B2 62.5(3) . . ?
B3 C1 B4 62.4(2) . . ?
B4 C1 H1 118.4 . . ?
C3 C2 B11 121.1(4) . . ?
C7 C2 C3 117.1(4) . . ?
C7 C2 B11 121.8(4) . . ?
B5 B10 H10 121.8 . . ?
B5 B10 B6 59.7(2) . . ?
B5 B10 B9 107.9(3) . . ?
B5 B10 B11 107.8(3) . . ?
B5 B10 B4 60.3(2) . . ?
B6 B10 H10 121.9 . . ?
B6 B10 B9 108.0(3) . . ?
B6 B10 B11 59.9(2) . . ?
B9 B10 H10 121.7 . . ?
B9 B10 B11 60.3(2) . . ?
B11 B10 H10 121.7 . . ?
B4 B10 H10 121.8 . . ?
B4 B10 B6 107.9(3) . . ?
B4 B10 B9 59.6(2) . . ?
B4 B10 B11 108.0(3) . . ?
C1 B5 I5 122.1(2) . . ?
C1 B5 B10 105.3(3) . . ?
C1 B5 B6 104.9(3) . . ?
C1 B5 B1 58.4(2) . . ?
C1 B5 B4 59.1(2) . . ?
B10 B5 I5 124.0(3) . . ?
B10 B5 B1 108.3(3) . . ?
B10 B5 B4 59.9(2) . . ?
B6 B5 I5 124.0(3) . . ?
B6 B5 B10 60.3(2) . . ?
B6 B5 B1 60.1(2) . . ?
B6 B5 B4 108.1(3) . . ?
B1 B5 I5 120.6(2) . . ?
B4 B5 I5 120.9(3) . . ?
B4 B5 B1 107.8(3) . . ?
B10 B6 H6 121.4 . . ?
B10 B6 B7 108.6(3) . . ?
B10 B6 B11 60.4(2) . . ?
B5 B6 B10 60.0(2) . . ?
B5 B6 H6 121.4 . . ?
B5 B6 B1 60.4(2) . . ?
B5 B6 B7 108.3(3) . . ?
B5 B6 B11 108.4(3) . . ?
B1 B6 B10 108.2(3) . . ?
B1 B6 H6 121.8 . . ?
B1 B6 B7 59.7(2) . . ?
B1 B6 B11 108.0(3) . . ?
B7 B6 H6 121.6 . . ?
B11 B6 H6 121.5 . . ?
B11 B6 B7 60.2(2) . . ?
C2 C3 H3 119.4 . . ?
C4 C3 C2 121.2(5) . . ?
C4 C3 H3 119.4 . . ?
N1 C8 H8A 108.5 . . ?
N1 C8 H8B 108.5 . . ?
N1 C8 C9 115.2(4) . . ?
H8A C8 H8B 107.5 . . ?
C9 C8 H8A 108.5 . . ?
C9 C8 H8B 108.5 . . ?
B10 B9 H9 121.6 . . ?
B10 B9 B8 107.8(3) . . ?
B10 B9 B11 60.2(2) . . ?
B8 B9 H9 122.2 . . ?
B8 B9 B11 59.8(2) . . ?
B3 B9 B10 108.1(3) . . ?
B3 B9 H9 121.9 . . ?
B3 B9 B8 59.3(3) . . ?
B3 B9 B11 107.5(3) . . ?
B11 B9 H9 121.8 . . ?
B4 B9 B10 60.0(2) . . ?
B4 B9 H9 121.5 . . ?
B4 B9 B8 107.8(3) . . ?
B4 B9 B3 60.4(2) . . ?
B4 B9 B11 108.1(3) . . ?
C1 B1 I1 121.2(2) . . ?
C1 B1 B5 59.2(2) . . ?
C1 B1 B6 105.2(3) . . ?
C1 B1 B7 105.6(3) . . ?
C1 B1 B2 59.4(2) . . ?
B5 B1 I1 120.1(3) . . ?
B6 B1 I1 124.5(3) . . ?
B6 B1 B5 59.5(2) . . ?
B7 B1 I1 124.5(3) . . ?
B7 B1 B5 108.3(3) . . ?
B7 B1 B6 60.4(2) . . ?
B7 B1 B2 59.9(2) . . ?
B2 B1 I1 120.5(3) . . ?
B2 B1 B5 108.8(3) . . ?
B2 B1 B6 108.3(3) . . ?
N1 C10 H10A 108.7 . . ?
N1 C10 H10B 108.7 . . ?
N1 C10 C11 114.4(4) . . ?
H10A C10 H10B 107.6 . . ?
C11 C10 H10A 108.7 . . ?
C11 C10 H10B 108.7 . . ?
B6 B7 H7 121.9 . . ?
B6 B7 B11 59.8(2) . . ?
B1 B7 B6 59.9(2) . . ?
B1 B7 H7 121.9 . . ?
B1 B7 B8 107.3(3) . . ?
B1 B7 B11 107.9(3) . . ?
B8 B7 B6 107.4(3) . . ?
B8 B7 H7 122.3 . . ?
B8 B7 B11 60.0(2) . . ?
B2 B7 B6 108.1(3) . . ?
B2 B7 B1 60.1(2) . . ?
B2 B7 H7 121.6 . . ?
B2 B7 B8 59.6(3) . . ?
B2 B7 B11 108.2(3) . . ?
B11 B7 H7 121.6 . . ?
C8 C9 H9A 109.5 . . ?
C8 C9 H9B 109.5 . . ?
C8 C9 H9C 109.5 . . ?
H9A C9 H9B 109.5 . . ?
H9A C9 H9C 109.5 . . ?
H9B C9 H9C 109.5 . . ?
B9 B8 H8 121.4 . . ?
B7 B8 B9 108.3(3) . . ?
B7 B8 H8 121.7 . . ?
B7 B8 B11 60.2(2) . . ?
B2 B8 B9 108.8(3) . . ?
B2 B8 B7 59.8(3) . . ?
B2 B8 H8 121.3 . . ?
B2 B8 B11 108.5(3) . . ?
B3 B8 B9 60.0(3) . . ?
B3 B8 B7 108.3(3) . . ?
B3 B8 H8 121.4 . . ?
B3 B8 B2 60.7(3) . . ?
B3 B8 B11 108.4(3) . . ?
B11 B8 B9 60.2(2) . . ?
B11 B8 H8 121.4 . . ?
C1 B2 I2 123.4(3) . . ?
C1 B2 B1 58.5(2) . . ?
C1 B2 B7 105.0(3) . . ?
C1 B2 B8 104.5(3) . . ?
C1 B2 B3 58.3(2) . . ?
B1 B2 I2 120.7(3) . . ?
B1 B2 B3 107.2(3) . . ?
B7 B2 I2 122.7(3) . . ?
B7 B2 B1 60.0(2) . . ?
B7 B2 B3 108.1(3) . . ?
B8 B2 I2 123.9(3) . . ?
B8 B2 B1 107.9(3) . . ?
B8 B2 B7 60.6(3) . . ?
B8 B2 B3 59.6(3) . . ?
B3 B2 I2 122.1(3) . . ?
C1 B3 I3 120.7(3) . . ?
C1 B3 B9 105.2(3) . . ?
C1 B3 B8 105.2(3) . . ?
C1 B3 B2 59.2(2) . . ?
C1 B3 B4 59.2(2) . . ?
B9 B3 I3 124.8(3) . . ?
B9 B3 B2 108.5(3) . . ?
B9 B3 B4 59.4(2) . . ?
B8 B3 I3 125.2(3) . . ?
B8 B3 B9 60.7(3) . . ?
B8 B3 B2 59.7(3) . . ?
B8 B3 B4 108.0(3) . . ?
B2 B3 I3 120.3(3) . . ?
B4 B3 I3 120.1(3) . . ?
B4 B3 B2 108.5(3) . . ?
C2 C7 H7A 119.3 . . ?
C6 C7 C2 121.4(5) . . ?
C6 C7 H7A 119.3 . . ?
C2 B11 B10 124.2(3) . . ?
C2 B11 B6 121.7(3) . . ?
C2 B11 B9 123.8(3) . . ?
C2 B11 B7 119.3(3) . . ?
C2 B11 B8 121.0(3) . . ?
B10 B11 B9 59.5(2) . . ?
B6 B11 B10 59.7(2) . . ?
B6 B11 B9 107.1(3) . . ?
B6 B11 B7 59.9(2) . . ?
B6 B11 B8 107.3(3) . . ?
B7 B11 B10 107.7(3) . . ?
B7 B11 B9 107.8(3) . . ?
B8 B11 B10 107.4(3) . . ?
B8 B11 B9 60.0(3) . . ?
B8 B11 B7 59.8(2) . . ?
C1 B4 I4 119.9(2) . . ?
C1 B4 B10 105.2(3) . . ?
C1 B4 B5 59.0(2) . . ?
C1 B4 B9 105.1(3) . . ?
C1 B4 B3 58.3(2) . . ?
B10 B4 I4 125.1(3) . . ?
B10 B4 B5 59.9(2) . . ?
B10 B4 B3 108.2(3) . . ?
B5 B4 I4 118.9(3) . . ?
B5 B4 B3 107.7(3) . . ?
B9 B4 I4 126.4(3) . . ?
B9 B4 B10 60.4(2) . . ?
B9 B4 B5 108.2(3) . . ?
B9 B4 B3 60.2(2) . . ?
B3 B4 I4 121.2(3) . . ?
N1 C12 H12A 108.5 . . ?
N1 C12 H12B 108.5 . . ?
H12A C12 H12B 107.5 . . ?
C13 C12 N1 115.3(4) . . ?
C13 C12 H12A 108.5 . . ?
C13 C12 H12B 108.5 . . ?
C4 C5 H5 120.1 . . ?
C4 C5 C6 119.7(5) . . ?
C6 C5 H5 120.1 . . ?
C3 C4 H4 119.7 . . ?
C5 C4 C3 120.6(5) . . ?
C5 C4 H4 119.7 . . ?
C7 C6 H6A 120.0 . . ?
C5 C6 C7 119.9(6) . . ?
C5 C6 H6A 120.0 . . ?
C10 C11 H11A 109.5 . . ?
C10 C11 H11B 109.5 . . ?
C10 C11 H11C 109.5 . . ?
H11A C11 H11B 109.5 . . ?
H11A C11 H11C 109.5 . . ?
H11B C11 H11C 109.5 . . ?
C12 C13 H13A 109.5 . . ?
C12 C13 H13B 109.5 . . ?
C12 C13 H13C 109.5 . . ?
H13A C13 H13B 109.5 . . ?
H13A C13 H13C 109.5 . . ?
H13B C13 H13C 109.5 . . ?
N1 C14 H14A 108.6 . . ?
N1 C14 H14B 108.6 . . ?
H14A C14 H14B 107.5 . . ?
C15 C14 N1 114.8(5) . . ?
C15 C14 H14A 108.6 . . ?
C15 C14 H14B 108.6 . . ?
C14 C15 H15A 109.5 . . ?
C14 C15 H15B 109.5 . . ?
C14 C15 H15C 109.5 . . ?
H15A C15 H15B 109.5 . . ?
H15A C15 H15C 109.5 . . ?
H15B C15 H15C 109.5 . . ?

loop_
_geom_bond_atom_site_label_1
_geom_bond_atom_site_label_2
_geom_bond_distance
_geom_bond_site_symmetry_2
_geom_bond_publ_flag
I5 B5 2.154(4) . ?
I1 B1 2.162(4) . ?
I4 B4 2.154(4) . ?
I2 B2 2.158(4) . ?
I3 B3 2.169(4) . ?
N1 C8 1.511(5) . ?
N1 C10 1.499(6) . ?
N1 C12 1.512(6) . ?
N1 C14 1.536(6) . ?
C1 H1 1.1000 . ?
C1 B5 1.725(5) . ?
C1 B1 1.710(6) . ?
C1 B2 1.726(6) . ?
C1 B3 1.711(6) . ?
C1 B4 1.728(6) . ?
C2 C3 1.396(6) . ?
C2 C7 1.392(6) . ?
C2 B11 1.583(5) . ?
B10 H10 1.1000 . ?
B10 B5 1.770(6) . ?
B10 B6 1.776(6) . ?
B10 B9 1.778(6) . ?
B10 B11 1.790(6) . ?
B10 B4 1.770(6) . ?
B5 B6 1.765(6) . ?
B5 B1 1.780(6) . ?
B5 B4 1.777(6) . ?
B6 H6 1.1000 . ?
B6 B1 1.775(6) . ?
B6 B7 1.783(6) . ?
B6 B11 1.781(6) . ?
C3 H3 0.9300 . ?
C3 C4 1.390(7) . ?
C8 H8A 0.9700 . ?
C8 H8B 0.9700 . ?
C8 C9 1.515(7) . ?
B9 H9 1.1000 . ?
B9 B8 1.789(7) . ?
B9 B3 1.777(6) . ?
B9 B11 1.792(6) . ?
B9 B4 1.764(6) . ?
B1 B7 1.770(6) . ?
B1 B2 1.773(6) . ?
C10 H10A 0.9700 . ?
C10 H10B 0.9700 . ?
C10 C11 1.535(8) . ?
B7 H7 1.1000 . ?
B7 B8 1.782(7) . ?
B7 B2 1.768(6) . ?
B7 B11 1.789(6) . ?
C9 H9A 0.9600 . ?
C9 H9B 0.9600 . ?
C9 H9C 0.9600 . ?
B8 H8 1.1000 . ?
B8 B2 1.765(6) . ?
B8 B3 1.764(6) . ?
B8 B11 1.785(6) . ?
B2 B3 1.783(7) . ?
B3 B4 1.782(6) . ?
C7 H7A 0.9300 . ?
C7 C6 1.391(7) . ?
C12 H12A 0.9700 . ?
C12 H12B 0.9700 . ?
C12 C13 1.508(7) . ?
C5 H5 0.9300 . ?
C5 C4 1.360(10) . ?
C5 C6 1.382(10) . ?
C4 H4 0.9300 . ?
C6 H6A 0.9300 . ?
C11 H11A 0.9600 . ?
C11 H11B 0.9600 . ?
C11 H11C 0.9600 . ?
C13 H13A 0.9600 . ?
C13 H13B 0.9600 . ?
C13 H13C 0.9600 . ?
C14 H14A 0.9700 . ?
C14 H14B 0.9700 . ?
C14 C15 1.501(9) . ?
C15 H15A 0.9600 . ?
C15 H15B 0.9600 . ?
C15 H15C 0.9600 . ?

loop_
_geom_torsion_atom_site_label_1
_geom_torsion_atom_site_label_2
_geom_torsion_atom_site_label_3
_geom_torsion_atom_site_label_4
_geom_torsion
_geom_torsion_site_symmetry_1
_geom_torsion_site_symmetry_2
_geom_torsion_site_symmetry_3
_geom_torsion_site_symmetry_4
_geom_torsion_publ_flag
I5 B5 B6 B10 -113.1(3) . . . . ?
I5 B5 B6 B1 108.8(3) . . . . ?
I5 B5 B6 B7 145.6(3) . . . . ?
I5 B5 B6 B11 -150.6(3) . . . . ?
I5 B5 B1 I1 0.6(4) . . . . ?
I5 B5 B1 C1 111.2(3) . . . . ?
I5 B5 B1 B6 -114.1(3) . . . . ?
I5 B5 B1 B7 -151.2(3) . . . . ?
I5 B5 B1 B2 145.3(3) . . . . ?
I5 B5 B4 I4 -2.0(4) . . . . ?
I5 B5 B4 C1 -111.3(3) . . . . ?
I5 B5 B4 B10 114.0(3) . . . . ?
I5 B5 B4 B9 151.6(3) . . . . ?
I5 B5 B4 B3 -144.8(3) . . . . ?
I1 B1 B7 B6 -113.5(3) . . . . ?
I1 B1 B7 B8 146.0(3) . . . . ?
I1 B1 B7 B2 108.2(3) . . . . ?
I1 B1 B7 B11 -150.7(3) . . . . ?
I1 B1 B2 I2 -2.3(4) . . . . ?
I1 B1 B2 C1 110.5(3) . . . . ?
I1 B1 B2 B7 -114.7(3) . . . . ?
I1 B1 B2 B8 -153.2(3) . . . . ?
I1 B1 B2 B3 144.0(3) . . . . ?
I2 B2 B3 I3 2.3(4) . . . . ?
I2 B2 B3 C1 112.2(3) . . . . ?
I2 B2 B3 B9 -150.8(3) . . . . ?
I2 B2 B3 B8 -113.3(3) . . . . ?
I2 B2 B3 B4 146.2(3) . . . . ?
I3 B3 B4 I4 1.9(4) . . . . ?
I3 B3 B4 C1 110.0(3) . . . . ?
I3 B3 B4 B10 -153.0(3) . . . . ?
I3 B3 B4 B5 143.7(3) . . . . ?
I3 B3 B4 B9 -115.0(3) . . . . ?
C1 B5 B6 B10 99.3(3) . . . . ?
C1 B5 B6 B1 -38.8(3) . . . . ?
C1 B5 B6 B7 -2.0(4) . . . . ?
C1 B5 B6 B11 61.9(3) . . . . ?
C1 B5 B1 I1 -110.6(3) . . . . ?
C1 B5 B1 B6 134.7(3) . . . . ?
C1 B5 B1 B7 97.6(3) . . . . ?
C1 B5 B1 B2 34.1(3) . . . . ?
C1 B5 B4 I4 109.4(3) . . . . ?
C1 B5 B4 B10 -134.6(3) . . . . ?
C1 B5 B4 B9 -97.0(3) . . . . ?
C1 B5 B4 B3 -33.5(3) . . . . ?
C1 B1 B7 B6 98.9(3) . . . . ?
C1 B1 B7 B8 -1.6(4) . . . . ?
C1 B1 B7 B2 -39.4(3) . . . . ?
C1 B1 B7 B11 61.7(4) . . . . ?
C1 B1 B2 I2 -112.8(3) . . . . ?
C1 B1 B2 B7 134.7(3) . . . . ?
C1 B1 B2 B8 96.3(3) . . . . ?
C1 B1 B2 B3 33.4(3) . . . . ?
C1 B2 B3 I3 -109.8(3) . . . . ?
C1 B2 B3 B9 97.1(3) . . . . ?
C1 B2 B3 B8 134.6(3) . . . . ?
C1 B2 B3 B4 34.1(3) . . . . ?
C1 B3 B4 I4 -108.1(3) . . . . ?
C1 B3 B4 B10 97.0(3) . . . . ?
C1 B3 B4 B5 33.7(3) . . . . ?
C1 B3 B4 B9 135.0(3) . . . . ?
C2 C3 C4 C5 -1.7(8) . . . . ?
C2 C7 C6 C5 -0.2(9) . . . . ?
B10 B5 B6 B1 -138.1(3) . . . . ?
B10 B5 B6 B7 -101.3(3) . . . . ?
B10 B5 B6 B11 -37.5(3) . . . . ?
B10 B5 B1 I1 152.4(3) . . . . ?
B10 B5 B1 C1 -97.0(3) . . . . ?
B10 B5 B1 B6 37.7(3) . . . . ?
B10 B5 B1 B7 0.6(4) . . . . ?
B10 B5 B1 B2 -62.9(4) . . . . ?
B10 B5 B4 I4 -116.0(3) . . . . ?
B10 B5 B4 C1 134.6(3) . . . . ?
B10 B5 B4 B9 37.6(3) . . . . ?
B10 B5 B4 B3 101.2(3) . . . . ?
B10 B6 B1 I1 -145.1(3) . . . . ?
B10 B6 B1 C1 1.7(4) . . . . ?
B10 B6 B1 B5 -37.5(3) . . . . ?
B10 B6 B1 B7 101.3(3) . . . . ?
B10 B6 B1 B2 63.9(4) . . . . ?
B10 B6 B7 B1 -100.7(3) . . . . ?
B10 B6 B7 B8 -0.4(4) . . . . ?
B10 B6 B7 B2 -63.3(4) . . . . ?
B10 B6 B7 B11 37.6(3) . . . . ?
B10 B6 B11 C2 113.8(4) . . . . ?
B10 B6 B11 B9 -37.3(3) . . . . ?
B10 B6 B11 B7 -138.3(3) . . . . ?
B10 B6 B11 B8 -100.4(3) . . . . ?
B10 B9 B8 B7 -0.1(4) . . . . ?
B10 B9 B8 B2 63.3(4) . . . . ?
B10 B9 B8 B3 100.9(3) . . . . ?
B10 B9 B8 B11 -37.7(3) . . . . ?
B10 B9 B3 I3 145.1(3) . . . . ?
B10 B9 B3 C1 -1.2(4) . . . . ?
B10 B9 B3 B8 -100.3(3) . . . . ?
B10 B9 B3 B2 -63.3(4) . . . . ?
B10 B9 B3 B4 37.8(3) . . . . ?
B10 B9 B11 C2 -113.0(4) . . . . ?
B10 B9 B11 B6 37.3(3) . . . . ?
B10 B9 B11 B7 100.5(3) . . . . ?
B10 B9 B11 B8 137.8(3) . . . . ?
B10 B9 B4 I4 113.7(4) . . . . ?
B10 B9 B4 C1 -99.1(3) . . . . ?
B10 B9 B4 B5 -37.4(3) . . . . ?
B10 B9 B4 B3 -137.7(3) . . . . ?
B5 C1 B1 I1 108.8(3) . . . . ?
B5 C1 B1 B6 -39.4(3) . . . . ?
B5 C1 B1 B7 -102.3(3) . . . . ?
B5 C1 B1 B2 -141.9(3) . . . . ?
B5 C1 B2 I2 144.9(3) . . . . ?
B5 C1 B2 B1 36.6(3) . . . . ?
B5 C1 B2 B7 -2.9(4) . . . . ?
B5 C1 B2 B8 -65.8(4) . . . . ?
B5 C1 B2 B3 -105.2(3) . . . . ?
B5 C1 B3 I3 -145.3(3) . . . . ?
B5 C1 B3 B9 2.7(4) . . . . ?
B5 C1 B3 B8 65.8(4) . . . . ?
B5 C1 B3 B2 105.4(3) . . . . ?
B5 C1 B3 B4 -36.4(3) . . . . ?
B5 C1 B4 I4 -107.7(3) . . . . ?
B5 C1 B4 B10 39.6(3) . . . . ?
B5 C1 B4 B9 102.4(3) . . . . ?
B5 C1 B4 B3 141.9(3) . . . . ?
B5 B10 B6 B1 37.7(3) . . . . ?
B5 B10 B6 B7 100.9(3) . . . . ?
B5 B10 B6 B11 138.4(3) . . . . ?
B5 B10 B9 B8 -63.2(4) . . . . ?
B5 B10 B9 B3 -0.5(4) . . . . ?
B5 B10 B9 B11 -100.7(3) . . . . ?
B5 B10 B9 B4 37.5(3) . . . . ?
B5 B10 B11 C2 -146.8(4) . . . . ?
B5 B10 B11 B6 -37.0(3) . . . . ?
B5 B10 B11 B9 100.8(3) . . . . ?
B5 B10 B11 B7 0.2(4) . . . . ?
B5 B10 B11 B8 63.3(4) . . . . ?
B5 B10 B4 I4 106.0(3) . . . . ?
B5 B10 B4 C1 -39.2(3) . . . . ?
B5 B10 B4 B9 -138.2(3) . . . . ?
B5 B10 B4 B3 -100.3(3) . . . . ?
B5 B6 B1 I1 -107.6(3) . . . . ?
B5 B6 B1 C1 39.2(3) . . . . ?
B5 B6 B1 B7 138.8(3) . . . . ?
B5 B6 B1 B2 101.5(3) . . . . ?
B5 B6 B7 B1 -37.1(3) . . . . ?
B5 B6 B7 B8 63.2(4) . . . . ?
B5 B6 B7 B2 0.3(4) . . . . ?
B5 B6 B7 B11 101.2(3) . . . . ?
B5 B6 B11 C2 151.1(3) . . . . ?
B5 B6 B11 B10 37.3(3) . . . . ?
B5 B6 B11 B9 0.0(4) . . . . ?
B5 B6 B11 B7 -101.0(3) . . . . ?
B5 B6 B11 B8 -63.1(4) . . . . ?
B5 B1 B7 B6 36.7(3) . . . . ?
B5 B1 B7 B8 -63.7(4) . . . . ?
B5 B1 B7 B2 -101.5(3) . . . . ?
B5 B1 B7 B11 -0.4(4) . . . . ?
B5 B1 B2 I2 -146.8(3) . . . . ?
B5 B1 B2 C1 -34.0(3) . . . . ?
B5 B1 B2 B7 100.7(3) . . . . ?
B5 B1 B2 B8 62.3(4) . . . . ?
B5 B1 B2 B3 -0.6(4) . . . . ?
B6 B10 B5 I5 113.0(3) . . . . ?
B6 B10 B5 C1 -98.7(3) . . . . ?
B6 B10 B5 B1 -37.6(3) . . . . ?
B6 B10 B5 B4 -138.0(3) . . . . ?
B6 B10 B9 B8 -0.1(4) . . . . ?
B6 B10 B9 B3 62.6(4) . . . . ?
B6 B10 B9 B11 -37.7(3) . . . . ?
B6 B10 B9 B4 100.5(3) . . . . ?
B6 B10 B11 C2 -109.8(4) . . . . ?
B6 B10 B11 B9 137.8(3) . . . . ?
B6 B10 B11 B7 37.2(3) . . . . ?
B6 B10 B11 B8 100.3(3) . . . . ?
B6 B10 B4 I4 143.3(3) . . . . ?
B6 B10 B4 C1 -1.8(4) . . . . ?
B6 B10 B4 B5 37.4(3) . . . . ?
B6 B10 B4 B9 -100.8(3) . . . . ?
B6 B10 B4 B3 -62.9(4) . . . . ?
B6 B5 B1 I1 114.7(3) . . . . ?
B6 B5 B1 C1 -134.7(3) . . . . ?
B6 B5 B1 B7 -37.1(3) . . . . ?
B6 B5 B1 B2 -100.6(3) . . . . ?
B6 B5 B4 I4 -153.7(3) . . . . ?
B6 B5 B4 C1 96.9(3) . . . . ?
B6 B5 B4 B10 -37.7(3) . . . . ?
B6 B5 B4 B9 -0.1(4) . . . . ?
B6 B5 B4 B3 63.5(4) . . . . ?
B6 B1 B7 B8 -100.4(3) . . . . ?
B6 B1 B7 B2 -138.3(3) . . . . ?
B6 B1 B7 B11 -37.2(3) . . . . ?
B6 B1 B2 I2 150.0(3) . . . . ?
B6 B1 B2 C1 -97.2(3) . . . . ?
B6 B1 B2 B7 37.6(3) . . . . ?
B6 B1 B2 B8 -0.9(4) . . . . ?
B6 B1 B2 B3 -63.7(4) . . . . ?
B6 B7 B8 B9 0.3(4) . . . . ?
B6 B7 B8 B2 -101.2(3) . . . . ?
B6 B7 B8 B3 -63.3(4) . . . . ?
B6 B7 B8 B11 37.9(3) . . . . ?
B6 B7 B2 I2 -146.6(3) . . . . ?
B6 B7 B2 C1 1.5(4) . . . . ?
B6 B7 B2 B1 -37.3(3) . . . . ?
B6 B7 B2 B8 99.9(3) . . . . ?
B6 B7 B2 B3 62.6(4) . . . . ?
B6 B7 B11 C2 111.8(4) . . . . ?
B6 B7 B11 B10 -37.1(3) . . . . ?
B6 B7 B11 B9 -99.9(3) . . . . ?
B6 B7 B11 B8 -137.3(3) . . . . ?
C3 C2 C7 C6 -1.6(7) . . . . ?
C3 C2 B11 B10 -122.4(4) . . . . ?
C3 C2 B11 B6 164.9(4) . . . . ?
C3 C2 B11 B9 -48.9(5) . . . . ?
C3 C2 B11 B7 94.1(5) . . . . ?
C3 C2 B11 B8 23.7(6) . . . . ?
C8 N1 C10 C11 -59.7(6) . . . . ?
C8 N1 C12 C13 178.3(4) . . . . ?
C8 N1 C14 C15 54.9(6) . . . . ?
B9 B10 B5 I5 -146.2(3) . . . . ?
B9 B10 B5 C1 2.1(4) . . . . ?
B9 B10 B5 B6 100.8(3) . . . . ?
B9 B10 B5 B1 63.2(4) . . . . ?
B9 B10 B5 B4 -37.2(3) . . . . ?
B9 B10 B6 B5 -100.6(3) . . . . ?
B9 B10 B6 B1 -62.9(4) . . . . ?
B9 B10 B6 B7 0.3(4) . . . . ?
B9 B10 B6 B11 37.8(3) . . . . ?
B9 B10 B11 C2 112.3(4) . . . . ?
B9 B10 B11 B6 -137.8(3) . . . . ?
B9 B10 B11 B7 -100.6(3) . . . . ?
B9 B10 B11 B8 -37.6(3) . . . . ?
B9 B10 B4 I4 -115.8(3) . . . . ?
B9 B10 B4 C1 99.0(3) . . . . ?
B9 B10 B4 B5 138.2(3) . . . . ?
B9 B10 B4 B3 37.9(3) . . . . ?
B9 B8 B2 I2 147.7(3) . . . . ?
B9 B8 B2 C1 -1.5(4) . . . . ?
B9 B8 B2 B1 -62.5(4) . . . . ?
B9 B8 B2 B7 -100.7(3) . . . . ?
B9 B8 B2 B3 37.3(3) . . . . ?
B9 B8 B3 I3 113.8(4) . . . . ?
B9 B8 B3 C1 -99.2(3) . . . . ?
B9 B8 B3 B2 -138.5(3) . . . . ?
B9 B8 B3 B4 -37.2(3) . . . . ?
B9 B8 B11 C2 -113.7(4) . . . . ?
B9 B8 B11 B10 37.3(3) . . . . ?
B9 B8 B11 B6 100.2(3) . . . . ?
B9 B8 B11 B7 138.1(3) . . . . ?
B9 B3 B4 I4 116.9(3) . . . . ?
B9 B3 B4 C1 -135.0(3) . . . . ?
B9 B3 B4 B10 -38.0(3) . . . . ?
B9 B3 B4 B5 -101.3(3) . . . . ?
B1 C1 B5 I5 -108.7(3) . . . . ?
B1 C1 B5 B10 102.3(3) . . . . ?
B1 C1 B5 B6 39.6(3) . . . . ?
B1 C1 B5 B4 142.0(3) . . . . ?
B1 C1 B2 I2 108.3(3) . . . . ?
B1 C1 B2 B7 -39.6(3) . . . . ?
B1 C1 B2 B8 -102.4(3) . . . . ?
B1 C1 B2 B3 -141.8(3) . . . . ?
B1 C1 B3 I3 145.9(3) . . . . ?
B1 C1 B3 B9 -66.1(4) . . . . ?
B1 C1 B3 B8 -3.0(4) . . . . ?
B1 C1 B3 B2 36.6(3) . . . . ?
B1 C1 B3 B4 -105.2(3) . . . . ?
B1 C1 B4 I4 -144.3(3) . . . . ?
B1 C1 B4 B10 3.1(4) . . . . ?
B1 C1 B4 B5 -36.5(3) . . . . ?
B1 C1 B4 B9 65.9(4) . . . . ?
B1 C1 B4 B3 105.4(3) . . . . ?
B1 B5 B6 B10 138.1(3) . . . . ?
B1 B5 B6 B7 36.8(3) . . . . ?
B1 B5 B6 B11 100.6(3) . . . . ?
B1 B5 B4 I4 142.8(3) . . . . ?
B1 B5 B4 C1 33.4(3) . . . . ?
B1 B5 B4 B10 -101.2(3) . . . . ?
B1 B5 B4 B9 -63.6(4) . . . . ?
B1 B5 B4 B3 0.0(4) . . . . ?
B1 B6 B7 B8 100.3(3) . . . . ?
B1 B6 B7 B2 37.4(3) . . . . ?
B1 B6 B7 B11 138.3(3) . . . . ?
B1 B6 B11 C2 -145.0(3) . . . . ?
B1 B6 B11 B10 101.2(3) . . . . ?
B1 B6 B11 B9 63.9(4) . . . . ?
B1 B6 B11 B7 -37.1(3) . . . . ?
B1 B6 B11 B8 0.8(4) . . . . ?
B1 B7 B8 B9 63.4(4) . . . . ?
B1 B7 B8 B2 -38.1(3) . . . . ?
B1 B7 B8 B3 -0.2(4) . . . . ?
B1 B7 B8 B11 101.0(3) . . . . ?
B1 B7 B2 I2 -109.3(3) . . . . ?
B1 B7 B2 C1 38.8(3) . . . . ?
B1 B7 B2 B8 137.2(3) . . . . ?
B1 B7 B2 B3 99.9(3) . . . . ?
B1 B7 B11 C2 149.1(3) . . . . ?
B1 B7 B11 B10 0.1(4) . . . . ?
B1 B7 B11 B6 37.2(3) . . . . ?
B1 B7 B11 B9 -62.7(4) . . . . ?
B1 B7 B11 B8 -100.1(3) . . . . ?
B1 B2 B3 I3 -143.4(3) . . . . ?
B1 B2 B3 C1 -33.5(3) . . . . ?
B1 B2 B3 B9 63.6(4) . . . . ?
B1 B2 B3 B8 101.1(3) . . . . ?
B1 B2 B3 B4 0.6(4) . . . . ?
C10 N1 C8 C9 -57.8(6) . . . . ?
C10 N1 C12 C13 56.5(6) . . . . ?
C10 N1 C14 C15 175.7(5) . . . . ?
B7 B6 B1 I1 113.6(3) . . . . ?
B7 B6 B1 C1 -99.6(3) . . . . ?
B7 B6 B1 B5 -138.8(3) . . . . ?
B7 B6 B1 B2 -37.3(3) . . . . ?
B7 B6 B11 C2 -107.9(4) . . . . ?
B7 B6 B11 B10 138.3(3) . . . . ?
B7 B6 B11 B9 101.0(3) . . . . ?
B7 B6 B11 B8 37.9(3) . . . . ?
B7 B1 B2 I2 112.5(3) . . . . ?
B7 B1 B2 C1 -134.7(3) . . . . ?
B7 B1 B2 B8 -38.4(3) . . . . ?
B7 B1 B2 B3 -101.3(3) . . . . ?
B7 B8 B2 I2 -111.6(4) . . . . ?
B7 B8 B2 C1 99.2(3) . . . . ?
B7 B8 B2 B1 38.2(3) . . . . ?
B7 B8 B2 B3 138.0(3) . . . . ?
B7 B8 B3 I3 -145.2(3) . . . . ?
B7 B8 B3 C1 1.8(4) . . . . ?
B7 B8 B3 B9 101.0(3) . . . . ?
B7 B8 B3 B2 -37.5(3) . . . . ?
B7 B8 B3 B4 63.8(4) . . . . ?
B7 B8 B11 C2 108.1(4) . . . . ?
B7 B8 B11 B10 -100.8(3) . . . . ?
B7 B8 B11 B6 -38.0(3) . . . . ?
B7 B8 B11 B9 -138.1(3) . . . . ?
B7 B2 B3 I3 153.4(3) . . . . ?
B7 B2 B3 C1 -96.8(3) . . . . ?
B7 B2 B3 B9 0.3(4) . . . . ?
B7 B2 B3 B8 37.8(3) . . . . ?
B7 B2 B3 B4 -62.7(4) . . . . ?
B8 B9 B3 I3 -114.5(4) . . . . ?
B8 B9 B3 C1 99.1(3) . . . . ?
B8 B9 B3 B2 37.1(3) . . . . ?
B8 B9 B3 B4 138.1(3) . . . . ?
B8 B9 B11 C2 109.2(4) . . . . ?
B8 B9 B11 B10 -137.8(3) . . . . ?
B8 B9 B11 B6 -100.5(3) . . . . ?
B8 B9 B11 B7 -37.3(3) . . . . ?
B8 B9 B4 I4 -145.7(3) . . . . ?
B8 B9 B4 C1 1.5(4) . . . . ?
B8 B9 B4 B10 100.7(3) . . . . ?
B8 B9 B4 B5 63.3(4) . . . . ?
B8 B9 B4 B3 -37.1(3) . . . . ?
B8 B7 B2 I2 113.5(3) . . . . ?
B8 B7 B2 C1 -98.4(3) . . . . ?
B8 B7 B2 B1 -137.2(3) . . . . ?
B8 B7 B2 B3 -37.4(3) . . . . ?
B8 B7 B11 C2 -110.9(4) . . . . ?
B8 B7 B11 B10 100.2(3) . . . . ?
B8 B7 B11 B6 137.3(3) . . . . ?
B8 B7 B11 B9 37.4(3) . . . . ?
B8 B2 B3 I3 115.6(3) . . . . ?
B8 B2 B3 C1 -134.6(3) . . . . ?
B8 B2 B3 B9 -37.5(3) . . . . ?
B8 B2 B3 B4 -100.5(3) . . . . ?
B8 B3 B4 I4 154.7(3) . . . . ?
B8 B3 B4 C1 -97.2(3) . . . . ?
B8 B3 B4 B10 -0.3(4) . . . . ?
B8 B3 B4 B5 -63.5(4) . . . . ?
B8 B3 B4 B9 37.7(3) . . . . ?
B2 C1 B5 I5 -145.2(3) . . . . ?
B2 C1 B5 B10 65.8(4) . . . . ?
B2 C1 B5 B6 3.1(4) . . . . ?
B2 C1 B5 B1 -36.5(3) . . . . ?
B2 C1 B5 B4 105.5(3) . . . . ?
B2 C1 B1 I1 -109.3(3) . . . . ?
B2 C1 B1 B5 141.9(3) . . . . ?
B2 C1 B1 B6 102.5(3) . . . . ?
B2 C1 B1 B7 39.6(3) . . . . ?
B2 C1 B3 I3 109.2(3) . . . . ?
B2 C1 B3 B9 -102.7(3) . . . . ?
B2 C1 B3 B8 -39.6(3) . . . . ?
B2 C1 B3 B4 -141.8(3) . . . . ?
B2 C1 B4 I4 147.2(3) . . . . ?
B2 C1 B4 B10 -65.5(4) . . . . ?
B2 C1 B4 B5 -105.1(3) . . . . ?
B2 C1 B4 B9 -2.6(4) . . . . ?
B2 C1 B4 B3 36.8(3) . . . . ?
B2 B1 B7 B6 138.3(3) . . . . ?
B2 B1 B7 B8 37.8(3) . . . . ?
B2 B1 B7 B11 101.1(3) . . . . ?
B2 B7 B8 B9 101.5(3) . . . . ?
B2 B7 B8 B3 37.9(3) . . . . ?
B2 B7 B8 B11 139.1(3) . . . . ?
B2 B7 B11 C2 -147.4(3) . . . . ?
B2 B7 B11 B10 63.7(4) . . . . ?
B2 B7 B11 B6 100.8(3) . . . . ?
B2 B7 B11 B9 0.9(4) . . . . ?
B2 B7 B11 B8 -36.5(3) . . . . ?
B2 B8 B3 I3 -107.7(4) . . . . ?
B2 B8 B3 C1 39.3(3) . . . . ?
B2 B8 B3 B9 138.5(3) . . . . ?
B2 B8 B3 B4 101.3(3) . . . . ?
B2 B8 B11 C2 144.8(4) . . . . ?
B2 B8 B11 B10 -64.2(4) . . . . ?
B2 B8 B11 B6 -1.3(4) . . . . ?
B2 B8 B11 B9 -101.5(3) . . . . ?
B2 B8 B11 B7 36.6(3) . . . . ?
B2 B3 B4 I4 -142.1(3) . . . . ?
B2 B3 B4 C1 -34.0(3) . . . . ?
B2 B3 B4 B10 62.9(4) . . . . ?
B2 B3 B4 B5 -0.3(4) . . . . ?
B2 B3 B4 B9 100.9(3) . . . . ?
B3 C1 B5 I5 145.9(3) . . . . ?
B3 C1 B5 B10 -3.0(4) . . . . ?
B3 C1 B5 B6 -65.8(4) . . . . ?
B3 C1 B5 B1 -105.4(3) . . . . ?
B3 C1 B5 B4 36.6(3) . . . . ?
B3 C1 B1 I1 -146.0(3) . . . . ?
B3 C1 B1 B5 105.2(3) . . . . ?
B3 C1 B1 B6 65.8(4) . . . . ?
B3 C1 B1 B7 2.9(4) . . . . ?
B3 C1 B1 B2 -36.8(3) . . . . ?
B3 C1 B2 I2 -109.9(4) . . . . ?
B3 C1 B2 B1 141.8(3) . . . . ?
B3 C1 B2 B7 102.2(3) . . . . ?
B3 C1 B2 B8 39.4(3) . . . . ?
B3 C1 B4 I4 110.4(3) . . . . ?
B3 C1 B4 B10 -102.3(3) . . . . ?
B3 C1 B4 B5 -141.9(3) . . . . ?
B3 C1 B4 B9 -39.5(3) . . . . ?
B3 B9 B8 B7 -101.0(3) . . . . ?
B3 B9 B8 B2 -37.6(3) . . . . ?
B3 B9 B8 B11 -138.6(3) . . . . ?
B3 B9 B11 C2 145.8(3) . . . . ?
B3 B9 B11 B10 -101.2(3) . . . . ?
B3 B9 B11 B6 -63.9(4) . . . . ?
B3 B9 B11 B7 -0.7(4) . . . . ?
B3 B9 B11 B8 36.6(3) . . . . ?
B3 B9 B4 I4 -108.6(4) . . . . ?
B3 B9 B4 C1 38.6(3) . . . . ?
B3 B9 B4 B10 137.7(3) . . . . ?
B3 B9 B4 B5 100.3(3) . . . . ?
B3 B8 B2 I2 110.4(4) . . . . ?
B3 B8 B2 C1 -38.8(3) . . . . ?
B3 B8 B2 B1 -99.9(3) . . . . ?
B3 B8 B2 B7 -138.0(3) . . . . ?
B3 B8 B11 C2 -150.9(3) . . . . ?
B3 B8 B11 B10 0.2(4) . . . . ?
B3 B8 B11 B6 63.0(4) . . . . ?
B3 B8 B11 B9 -37.1(3) . . . . ?
B3 B8 B11 B7 101.0(3) . . . . ?
C7 C2 C3 C4 2.5(7) . . . . ?
C7 C2 B11 B10 59.7(6) . . . . ?
C7 C2 B11 B6 -13.0(6) . . . . ?
C7 C2 B11 B9 133.2(4) . . . . ?
C7 C2 B11 B7 -83.8(5) . . . . ?
C7 C2 B11 B8 -154.2(4) . . . . ?
B11 C2 C3 C4 -175.5(4) . . . . ?
B11 C2 C7 C6 176.4(5) . . . . ?
B11 B10 B5 I5 150.1(3) . . . . ?
B11 B10 B5 C1 -61.6(4) . . . . ?
B11 B10 B5 B6 37.1(3) . . . . ?
B11 B10 B5 B1 -0.5(4) . . . . ?
B11 B10 B5 B4 -100.9(3) . . . . ?
B11 B10 B6 B5 -138.4(3) . . . . ?
B11 B10 B6 B1 -100.8(3) . . . . ?
B11 B10 B6 B7 -37.5(3) . . . . ?
B11 B10 B9 B8 37.6(3) . . . . ?
B11 B10 B9 B3 100.2(3) . . . . ?
B11 B10 B9 B4 138.2(3) . . . . ?
B11 B10 B4 I4 -153.3(3) . . . . ?
B11 B10 B4 C1 61.5(3) . . . . ?
B11 B10 B4 B5 100.7(3) . . . . ?
B11 B10 B4 B9 -37.5(3) . . . . ?
B11 B10 B4 B3 0.4(4) . . . . ?
B11 B6 B1 I1 151.0(3) . . . . ?
B11 B6 B1 C1 -62.2(4) . . . . ?
B11 B6 B1 B5 -101.4(3) . . . . ?
B11 B6 B1 B7 37.4(3) . . . . ?
B11 B6 B1 B2 0.0(4) . . . . ?
B11 B6 B7 B1 -138.3(3) . . . . ?
B11 B6 B7 B8 -38.0(3) . . . . ?
B11 B6 B7 B2 -100.9(3) . . . . ?
B11 B9 B8 B7 37.6(3) . . . . ?
B11 B9 B8 B2 101.0(3) . . . . ?
B11 B9 B8 B3 138.6(3) . . . . ?
B11 B9 B3 I3 -151.3(3) . . . . ?
B11 B9 B3 C1 62.3(4) . . . . ?
B11 B9 B3 B8 -36.8(3) . . . . ?
B11 B9 B3 B2 0.3(4) . . . . ?
B11 B9 B3 B4 101.3(3) . . . . ?
B11 B9 B4 I4 151.2(3) . . . . ?
B11 B9 B4 C1 -61.7(4) . . . . ?
B11 B9 B4 B10 37.5(3) . . . . ?
B11 B9 B4 B5 0.1(4) . . . . ?
B11 B9 B4 B3 -100.2(3) . . . . ?
B11 B7 B8 B9 -37.6(3) . . . . ?
B11 B7 B8 B2 -139.1(3) . . . . ?
B11 B7 B8 B3 -101.2(3) . . . . ?
B11 B7 B2 I2 150.1(3) . . . . ?
B11 B7 B2 C1 -61.8(4) . . . . ?
B11 B7 B2 B1 -100.6(3) . . . . ?
B11 B7 B2 B8 36.6(3) . . . . ?
B11 B7 B2 B3 -0.7(4) . . . . ?
B11 B8 B2 I2 -148.4(3) . . . . ?
B11 B8 B2 C1 62.4(4) . . . . ?
B11 B8 B2 B1 1.4(4) . . . . ?
B11 B8 B2 B7 -36.8(3) . . . . ?
B11 B8 B2 B3 101.2(3) . . . . ?
B11 B8 B3 I3 151.0(3) . . . . ?
B11 B8 B3 C1 -62.0(4) . . . . ?
B11 B8 B3 B9 37.2(3) . . . . ?
B11 B8 B3 B2 -101.3(3) . . . . ?
B11 B8 B3 B4 0.0(4) . . . . ?
B4 C1 B5 I5 109.4(3) . . . . ?
B4 C1 B5 B10 -39.6(3) . . . . ?
B4 C1 B5 B6 -102.4(3) . . . . ?
B4 C1 B5 B1 -142.0(3) . . . . ?
B4 C1 B1 I1 145.2(3) . . . . ?
B4 C1 B1 B5 36.3(3) . . . . ?
B4 C1 B1 B6 -3.0(4) . . . . ?
B4 C1 B1 B7 -65.9(4) . . . . ?
B4 C1 B1 B2 -105.6(3) . . . . ?
B4 C1 B2 I2 -146.7(3) . . . . ?
B4 C1 B2 B1 105.0(3) . . . . ?
B4 C1 B2 B7 65.5(4) . . . . ?
B4 C1 B2 B8 2.6(4) . . . . ?
B4 C1 B2 B3 -36.8(3) . . . . ?
B4 C1 B3 I3 -108.9(3) . . . . ?
B4 C1 B3 B9 39.1(3) . . . . ?
B4 C1 B3 B8 102.2(3) . . . . ?
B4 C1 B3 B2 141.8(3) . . . . ?
B4 B10 B5 I5 -109.0(3) . . . . ?
B4 B10 B5 C1 39.3(3) . . . . ?
B4 B10 B5 B6 138.0(3) . . . . ?
B4 B10 B5 B1 100.4(3) . . . . ?
B4 B10 B6 B5 -37.6(3) . . . . ?
B4 B10 B6 B1 0.1(4) . . . . ?
B4 B10 B6 B7 63.3(4) . . . . ?
B4 B10 B6 B11 100.8(3) . . . . ?
B4 B10 B9 B8 -100.6(3) . . . . ?
B4 B10 B9 B3 -38.0(3) . . . . ?
B4 B10 B9 B11 -138.2(3) . . . . ?
B4 B10 B11 C2 149.5(4) . . . . ?
B4 B10 B11 B6 -100.6(3) . . . . ?
B4 B10 B11 B9 37.2(3) . . . . ?
B4 B10 B11 B7 -63.5(4) . . . . ?
B4 B10 B11 B8 -0.4(4) . . . . ?
B4 B5 B6 B10 37.5(3) . . . . ?
B4 B5 B6 B1 -100.6(3) . . . . ?
B4 B5 B6 B7 -63.8(4) . . . . ?
B4 B5 B6 B11 0.0(4) . . . . ?
B4 B5 B1 I1 -144.3(3) . . . . ?
B4 B5 B1 C1 -33.7(3) . . . . ?
B4 B5 B1 B6 101.0(3) . . . . ?
B4 B5 B1 B7 63.9(4) . . . . ?
B4 B5 B1 B2 0.4(4) . . . . ?
B4 B9 B8 B7 -63.5(4) . . . . ?
B4 B9 B8 B2 0.0(4) . . . . ?
B4 B9 B8 B3 37.6(3) . . . . ?
B4 B9 B8 B11 -101.1(3) . . . . ?
B4 B9 B3 I3 107.3(4) . . . . ?
B4 B9 B3 C1 -39.0(3) . . . . ?
B4 B9 B3 B8 -138.1(3) . . . . ?
B4 B9 B3 B2 -101.1(3) . . . . ?
B4 B9 B11 C2 -150.4(3) . . . . ?
B4 B9 B11 B10 -37.4(3) . . . . ?
B4 B9 B11 B6 -0.1(4) . . . . ?
B4 B9 B11 B7 63.1(4) . . . . ?
B4 B9 B11 B8 100.4(3) . . . . ?
C12 N1 C8 C9 179.9(5) . . . . ?
C12 N1 C10 C11 59.3(6) . . . . ?
C12 N1 C14 C15 -62.5(6) . . . . ?
C4 C5 C6 C7 1.1(10) . . . . ?
C6 C5 C4 C3 -0.1(9) . . . . ?
C14 N1 C8 C9 60.1(6) . . . . ?
C14 N1 C10 C11 179.9(5) . . . . ?
C14 N1 C12 C13 -61.7(6) . . . . ?
